data_7040460
loop_
_publ_author_name
'Shimokawa, Reina'
'Kawada, Yumi'
'Hayashi, Miki'
'Kataoka, Yasutaka'
'Ura, Yasuyuki'

_publ_section_title
;
 Oxygenation of a benzyl ligand in SNS-palladium complexes with O2:
 acceleration by anions or Br\/onsted acids.
;
_journal_issue 41
_journal_name_full 'Dalton transactions (Cambridge, England : 2003)'
_journal_page_first 16112
_journal_page_last 16116
_journal_paper_doi 10.1039/c6dt02948e
_journal_volume 45
_journal_year 2016
_chemical_formula_moiety 'C34 H28 N6 Pd2 S4, 2(C F3 O3 S), 2(C2 H3 N) '
_chemical_formula_sum 'C40 H34 F6 N8 O6 Pd2 S6'
_chemical_formula_weight 1241.91
_chemical_name_systematic 'complex 2'
_space_group_IT_number 2
_symmetry_cell_setting triclinic
_symmetry_space_group_name_Hall '-P 1'
_symmetry_space_group_name_H-M 'P -1'
_atom_sites_solution_hydrogens geom
_atom_sites_solution_primary direct
_atom_sites_solution_secondary difmap
_audit_creation_method SHELXL-97
_audit_update_record
;
2016-07-07 deposited with the CCDC.
2016-08-23 downloaded from the CCDC.
;
_cell_angle_alpha 74.287(4)
_cell_angle_beta 85.564(5)
_cell_angle_gamma 81.418(4)
_cell_formula_units_Z 2
_cell_length_a 11.8556(15)
_cell_length_b 12.2946(14)
_cell_length_c 16.8688(19)
_cell_measurement_reflns_used 8218
_cell_measurement_temperature 153(2)
_cell_measurement_theta_max 27.5
_cell_measurement_theta_min 3.1
_cell_volume 2338.6(5)
_computing_cell_refinement 'CrystalClear (Rigaku Inc., 2008)'
_computing_data_collection 'CrystalClear (Rigaku Inc., 2008)'
_computing_data_reduction 'CrystalClear (Rigaku Inc., 2008)'
_computing_molecular_graphics 'Mercury 3.6'
_computing_publication_material 'Mercury 3.6'
_computing_structure_refinement 'SHELXL-97 (Sheldrick, 1997)'
_computing_structure_solution 'SHELXS-97 (Sheldrick, 1990)'
_diffrn_ambient_temperature 153(2)
_diffrn_measured_fraction_theta_full 0.991
_diffrn_measured_fraction_theta_max 0.991
_diffrn_measurement_device_type 'Rigaku Saturn724+ (4x4 bin mode)'
_diffrn_measurement_method 'phi and omega scans'
_diffrn_radiation_monochromator graphite
_diffrn_radiation_source 'fine-focus sealed tube'
_diffrn_radiation_type MoK\a
_diffrn_radiation_wavelength 0.71075
_diffrn_reflns_av_R_equivalents 0.0360
_diffrn_reflns_av_sigmaI/netI 0.0378
_diffrn_reflns_limit_h_max 15
_diffrn_reflns_limit_h_min -15
_diffrn_reflns_limit_k_max 15
_diffrn_reflns_limit_k_min -15
_diffrn_reflns_limit_l_max 21
_diffrn_reflns_limit_l_min -21
_diffrn_reflns_number 28245
_diffrn_reflns_theta_full 27.50
_diffrn_reflns_theta_max 27.50
_diffrn_reflns_theta_min 1.74
_exptl_absorpt_coefficient_mu 1.116
_exptl_absorpt_correction_T_max 0.9673
_exptl_absorpt_correction_T_min 0.8076
_exptl_absorpt_correction_type multi-scan
_exptl_absorpt_process_details 'REQAB (Rigaku, 1998)'
_exptl_crystal_colour yellow
_exptl_crystal_density_diffrn 1.764
_exptl_crystal_density_method 'not measured'
_exptl_crystal_description needle-like
_exptl_crystal_F_000 1240
_exptl_crystal_recrystallization_method 'Re-crystallisation from solvent: CH3CN/Et2O'
_exptl_crystal_size_max 0.20
_exptl_crystal_size_mid 0.05
_exptl_crystal_size_min 0.03
_refine_diff_density_max 1.919
_refine_diff_density_min -0.569
_refine_diff_density_rms 0.114
_refine_ls_extinction_method none
_refine_ls_goodness_of_fit_ref 1.058
_refine_ls_hydrogen_treatment mixed
_refine_ls_matrix_type full
_refine_ls_number_parameters 615
_refine_ls_number_reflns 10659
_refine_ls_number_restraints 0
_refine_ls_restrained_S_all 1.058
_refine_ls_R_factor_all 0.0416
_refine_ls_R_factor_gt 0.0367
_refine_ls_shift/su_max 0.005
_refine_ls_shift/su_mean 0.000
_refine_ls_structure_factor_coef Fsqd
_refine_ls_weighting_details 'calc w=1/[\s^2^(Fo^2^)+(0.0537P)^2^+0.8290P] where P=(Fo^2^+2Fc^2^)/3'
_refine_ls_weighting_scheme calc
_refine_ls_wR_factor_gt 0.0898
_refine_ls_wR_factor_ref 0.0942
_reflns_number_gt 9426
_reflns_number_total 10659
_reflns_threshold_expression >2sigma(I)
_cod_data_source_file c6dt02948e2.cif
_cod_data_source_block complex_2
_cod_depositor_comments
;
The following automatic conversions were performed:

'_exptl_absorpt_correction_type' value 'Multi-scan' changed to
'multi-scan' according to
/usr/data/users/saulius/crontab/automatic-downloads/rss-feeds/RSC/lib/dictionaries/cif_core.dic
dictionary named 'cif_core.dic' version 2.4.2 from 2011-04-26.

Automatic conversion script
Id: cif_fix_values 4268 2015-11-12 08:31:59Z antanas 

 Adding full bibliography for 7040458--7040461.cif.
;
_cod_original_sg_symbol_H-M P-1
_cod_database_code 7040460

loop_
_symmetry_equiv_pos_as_xyz
'x, y, z'
'-x, -y, -z'

loop_
_atom_site_label
_atom_site_type_symbol
_atom_site_fract_x
_atom_site_fract_y
_atom_site_fract_z
_atom_site_U_iso_or_equiv
_atom_site_adp_type
_atom_site_occupancy
_atom_site_symmetry_multiplicity
_atom_site_calc_flag
_atom_site_refinement_flags
Pd1 Pd 0.164735(15) 0.263805(14) 0.333206(11) 0.01785(6) Uani 1 1 d .
Pd2 Pd 0.285471(15) 0.573691(15) 0.253600(11) 0.01825(6) Uani 1 1 d .
S1 S -0.09940(6) 0.17952(6) 0.45071(4) 0.02966(15) Uani 1 1 d .
S2 S 0.24933(6) 0.56736(7) 0.44094(4) 0.03029(15) Uani 1 1 d .
S3 S 0.19689(7) 0.83644(6) 0.10047(5) 0.03533(17) Uani 1 1 d .
S4 S 0.25405(6) 0.25850(6) 0.15126(4) 0.02820(15) Uani 1 1 d .
N1 N 0.05700(17) 0.40085(17) 0.35493(12) 0.0192(4) Uani 1 1 d .
N2 N 0.13041(19) 0.18488(17) 0.46034(13) 0.0216(4) Uani 1 1 d .
N3 N 0.40745(18) 0.60660(17) 0.32003(13) 0.0218(4) Uani 1 1 d .
N4 N 0.15181(17) 0.55310(17) 0.19170(12) 0.0199(4) Uani 1 1 d .
N5 N 0.35851(19) 0.64636(18) 0.13527(13) 0.0230(4) Uani 1 1 d .
N6 N 0.25287(18) 0.12351(18) 0.30408(13) 0.0231(4) Uani 1 1 d .
C1 C -0.0563(2) 0.3927(2) 0.35500(15) 0.0209(5) Uani 1 1 d .
C2 C -0.1388(2) 0.4822(2) 0.36194(16) 0.0263(5) Uani 1 1 d .
H2A H -0.2175 0.4761 0.3604 0.032 Uiso 1 1 calc R
C3 C -0.1049(2) 0.5805(2) 0.37119(18) 0.0286(6) Uani 1 1 d .
H3A H -0.1601 0.6436 0.3748 0.034 Uiso 1 1 calc R
C4 C 0.0104(2) 0.5868(2) 0.37511(16) 0.0250(5) Uani 1 1 d .
H4A H 0.0342 0.6530 0.3838 0.030 Uiso 1 1 calc R
C5 C 0.0910(2) 0.4955(2) 0.36626(14) 0.0198(5) Uani 1 1 d .
C6 C -0.0876(2) 0.2814(2) 0.35022(16) 0.0233(5) Uani 1 1 d .
H6A H -0.0292 0.2475 0.3155 0.028 Uiso 1 1 calc R
H6B H -0.1615 0.2954 0.3231 0.028 Uiso 1 1 calc R
C7 C 0.2161(2) 0.4970(2) 0.36545(14) 0.0192(5) Uani 1 1 d .
H7A H 0.2536 0.4162 0.3819 0.023 Uiso 1 1 calc R
C8 C 0.0305(2) 0.1626(2) 0.49985(16) 0.0225(5) Uani 1 1 d .
C9 C 0.2240(2) 0.1688(2) 0.50602(16) 0.0257(5) Uani 1 1 d .
H9A H 0.2944 0.1869 0.4783 0.031 Uiso 1 1 calc R
C10 C 0.2217(2) 0.1277(2) 0.59054(16) 0.0286(6) Uani 1 1 d .
H10A H 0.2888 0.1180 0.6205 0.034 Uiso 1 1 calc R
C11 C 0.1189(3) 0.1007(2) 0.63094(17) 0.0333(6) Uani 1 1 d .
H11A H 0.1149 0.0700 0.6890 0.040 Uiso 1 1 calc R
C12 C 0.0231(3) 0.1189(2) 0.58576(17) 0.0302(6) Uani 1 1 d .
H12A H -0.0481 0.1020 0.6126 0.036 Uiso 1 1 calc R
C13 C 0.3825(2) 0.6032(2) 0.39992(16) 0.0237(5) Uani 1 1 d .
C14 C 0.5107(2) 0.6361(2) 0.28836(17) 0.0266(5) Uani 1 1 d .
H14A H 0.5309 0.6363 0.2327 0.032 Uiso 1 1 calc R
C15 C 0.5874(2) 0.6659(2) 0.33352(18) 0.0314(6) Uani 1 1 d .
H15A H 0.6580 0.6884 0.3088 0.038 Uiso 1 1 calc R
C16 C 0.5603(3) 0.6626(2) 0.41535(19) 0.0332(6) Uani 1 1 d .
H16A H 0.6120 0.6829 0.4475 0.040 Uiso 1 1 calc R
C17 C 0.4572(2) 0.6293(2) 0.44971(17) 0.0284(6) Uani 1 1 d .
H17A H 0.4376 0.6243 0.5062 0.034 Uiso 1 1 calc R
C18 C 0.0786(2) 0.6486(2) 0.16159(16) 0.0231(5) Uani 1 1 d .
C19 C -0.0146(2) 0.6461(2) 0.11811(17) 0.0287(6) Uani 1 1 d .
H19A H -0.0655 0.7136 0.0973 0.034 Uiso 1 1 calc R
C20 C -0.0329(2) 0.5432(3) 0.10525(18) 0.0317(6) Uani 1 1 d .
H20A H -0.0962 0.5398 0.0751 0.038 Uiso 1 1 calc R
C21 C 0.0415(2) 0.4462(2) 0.13660(16) 0.0265(5) Uani 1 1 d .
H21A H 0.0290 0.3754 0.1286 0.032 Uiso 1 1 calc R
C22 C 0.1353(2) 0.4516(2) 0.18008(15) 0.0206(5) Uani 1 1 d .
C23 C 0.1040(2) 0.7561(2) 0.17831(17) 0.0274(5) Uani 1 1 d .
H23A H 0.1402 0.7362 0.2322 0.033 Uiso 1 1 calc R
H23B H 0.0311 0.8055 0.1826 0.033 Uiso 1 1 calc R
C24 C 0.2175(2) 0.3518(2) 0.21862(15) 0.0203(5) Uani 1 1 d .
H24A H 0.2892 0.3816 0.2255 0.024 Uiso 1 1 calc R
C25 C 0.3190(2) 0.7445(2) 0.08180(16) 0.0264(5) Uani 1 1 d .
C26 C 0.4524(2) 0.5821(3) 0.11146(17) 0.0300(6) Uani 1 1 d .
H26A H 0.4782 0.5100 0.1474 0.036 Uiso 1 1 calc R
C27 C 0.5116(3) 0.6177(3) 0.03685(19) 0.0361(7) Uani 1 1 d .
H27A H 0.5777 0.5721 0.0223 0.043 Uiso 1 1 calc R
C28 C 0.4716(3) 0.7216(3) -0.01567(19) 0.0411(8) Uani 1 1 d .
H28A H 0.5113 0.7489 -0.0666 0.049 Uiso 1 1 calc R
C29 C 0.3752(3) 0.7850(3) 0.00543(18) 0.0362(7) Uani 1 1 d .
H29A H 0.3465 0.8555 -0.0311 0.043 Uiso 1 1 calc R
C30 C 0.2879(2) 0.1305(2) 0.22484(17) 0.0275(6) Uani 1 1 d .
C31 C 0.2731(2) 0.0215(2) 0.36015(18) 0.0302(6) Uani 1 1 d .
H31A H 0.2489 0.0161 0.4159 0.036 Uiso 1 1 calc R
C32 C 0.3277(3) -0.0750(3) 0.3396(2) 0.0447(8) Uani 1 1 d .
H32A H 0.3399 -0.1459 0.3801 0.054 Uiso 1 1 calc R
C33 C 0.3646(4) -0.0658(3) 0.2579(2) 0.0530(10) Uani 1 1 d .
H33A H 0.4023 -0.1308 0.2420 0.064 Uiso 1 1 calc R
C34 C 0.3464(3) 0.0363(3) 0.2012(2) 0.0416(7) Uani 1 1 d .
H34A H 0.3732 0.0436 0.1457 0.050 Uiso 1 1 calc R
S5 S 0.47036(5) -0.30109(6) 0.65957(4) 0.02707(14) Uani 1 1 d .
O1 O 0.37694(18) -0.35810(18) 0.64959(15) 0.0407(5) Uani 1 1 d .
O2 O 0.50224(19) -0.3201(2) 0.74320(13) 0.0420(5) Uani 1 1 d .
O3 O 0.56435(17) -0.30558(19) 0.60051(13) 0.0366(5) Uani 1 1 d .
C35 C 0.4095(3) -0.1511(3) 0.6298(2) 0.0357(7) Uani 1 1 d .
F1 F 0.4810(2) -0.08289(18) 0.63812(19) 0.0739(8) Uani 1 1 d .
F2 F 0.38028(19) -0.11984(19) 0.55172(13) 0.0585(6) Uani 1 1 d .
F3 F 0.31427(18) -0.13191(17) 0.67449(14) 0.0537(5) Uani 1 1 d .
S6 S -0.23873(6) 0.90673(6) 0.15014(4) 0.03093(15) Uani 1 1 d .
O4 O -0.3032(3) 1.0084(2) 0.16281(18) 0.0636(8) Uani 1 1 d .
O5 O -0.1398(2) 0.9224(2) 0.09549(14) 0.0472(6) Uani 1 1 d .
O6 O -0.2191(2) 0.8138(2) 0.22244(14) 0.0484(6) Uani 1 1 d .
C36 C -0.3332(3) 0.8565(3) 0.09152(19) 0.0353(6) Uani 1 1 d .
F4 F -0.2872(2) 0.7587(2) 0.07562(18) 0.0699(7) Uani 1 1 d .
F5 F -0.43259(17) 0.8376(2) 0.13128(14) 0.0621(6) Uani 1 1 d .
F6 F -0.3560(2) 0.9299(2) 0.01956(13) 0.0628(6) Uani 1 1 d .
N7 N 0.0257(3) 0.0690(4) 0.2316(2) 0.0758(12) Uani 1 1 d .
C37 C 0.0244(3) 0.0914(3) 0.1625(2) 0.0435(8) Uani 1 1 d .
C38 C 0.0222(3) 0.1235(3) 0.0735(2) 0.0458(8) Uani 1 1 d .
H38A H 0.0162 0.2066 0.0530 0.069 Uiso 1 1 calc R
H38B H -0.0437 0.0970 0.0564 0.069 Uiso 1 1 calc R
H38C H 0.0926 0.0885 0.0508 0.069 Uiso 1 1 calc R
N8 N 0.7761(3) 0.4286(3) 0.0143(2) 0.0623(9) Uani 1 1 d .
C39 C 0.7656(3) 0.3640(3) 0.0749(2) 0.0452(8) Uani 1 1 d .
C40 C 0.7497(4) 0.2819(4) 0.1546(2) 0.0598(10) Uani 1 1 d .
H40A H 0.6743 0.3019 0.1790 0.090 Uiso 1 1 calc R
H40B H 0.8089 0.2837 0.1915 0.090 Uiso 1 1 calc R
H40C H 0.7553 0.2052 0.1467 0.090 Uiso 1 1 calc R

loop_
_atom_site_aniso_label
_atom_site_aniso_U_11
_atom_site_aniso_U_22
_atom_site_aniso_U_33
_atom_site_aniso_U_23
_atom_site_aniso_U_13
_atom_site_aniso_U_12
Pd1 0.01673(10) 0.01635(9) 0.01980(10) -0.00445(7) 0.00089(7) -0.00149(7)
Pd2 0.01661(10) 0.01818(10) 0.01974(10) -0.00397(7) -0.00138(7) -0.00319(7)
S1 0.0239(3) 0.0285(3) 0.0349(4) -0.0017(3) 0.0003(3) -0.0113(3)
S2 0.0279(3) 0.0424(4) 0.0268(3) -0.0167(3) 0.0031(3) -0.0122(3)
S3 0.0358(4) 0.0195(3) 0.0461(4) 0.0004(3) -0.0054(3) -0.0040(3)
S4 0.0353(4) 0.0262(3) 0.0240(3) -0.0099(3) 0.0054(3) -0.0040(3)
N1 0.0177(10) 0.0195(10) 0.0197(10) -0.0044(8) 0.0006(8) -0.0020(8)
N2 0.0253(11) 0.0170(9) 0.0221(10) -0.0045(8) 0.0002(8) -0.0032(8)
N3 0.0199(10) 0.0188(10) 0.0269(11) -0.0050(8) -0.0040(8) -0.0035(8)
N4 0.0183(10) 0.0207(10) 0.0200(10) -0.0043(8) -0.0004(8) -0.0030(8)
N5 0.0256(11) 0.0240(10) 0.0202(10) -0.0050(8) -0.0002(8) -0.0079(9)
N6 0.0207(10) 0.0200(10) 0.0286(11) -0.0071(9) -0.0013(8) -0.0011(8)
C1 0.0186(12) 0.0239(12) 0.0190(11) -0.0044(9) 0.0015(9) -0.0030(9)
C2 0.0175(12) 0.0300(13) 0.0296(13) -0.0062(11) 0.0006(10) -0.0014(10)
C3 0.0216(13) 0.0239(13) 0.0383(15) -0.0100(11) 0.0042(11) 0.0043(10)
C4 0.0236(13) 0.0232(12) 0.0286(13) -0.0084(10) 0.0016(10) -0.0028(10)
C5 0.0200(12) 0.0212(11) 0.0179(11) -0.0050(9) 0.0028(9) -0.0037(9)
C6 0.0188(12) 0.0262(12) 0.0258(13) -0.0071(10) -0.0011(10) -0.0051(10)
C7 0.0208(12) 0.0195(11) 0.0180(11) -0.0061(9) 0.0012(9) -0.0039(9)
C8 0.0254(13) 0.0173(11) 0.0254(13) -0.0058(9) 0.0027(10) -0.0063(10)
C9 0.0250(13) 0.0231(12) 0.0285(13) -0.0061(10) -0.0001(10) -0.0034(10)
C10 0.0351(15) 0.0251(13) 0.0254(13) -0.0053(10) -0.0077(11) -0.0031(11)
C11 0.0497(18) 0.0289(14) 0.0206(13) -0.0027(10) 0.0001(12) -0.0114(13)
C12 0.0365(16) 0.0283(13) 0.0267(14) -0.0067(11) 0.0060(11) -0.0117(12)
C13 0.0253(13) 0.0192(11) 0.0263(13) -0.0039(10) -0.0037(10) -0.0042(10)
C14 0.0218(13) 0.0266(13) 0.0298(14) -0.0026(11) -0.0021(10) -0.0069(10)
C15 0.0222(13) 0.0292(14) 0.0401(16) -0.0014(12) -0.0039(11) -0.0085(11)
C16 0.0317(15) 0.0306(14) 0.0388(16) -0.0063(12) -0.0146(12) -0.0078(12)
C17 0.0342(15) 0.0241(13) 0.0279(13) -0.0053(10) -0.0090(11) -0.0056(11)
C18 0.0215(12) 0.0226(12) 0.0243(12) -0.0035(10) -0.0018(10) -0.0046(10)
C19 0.0245(13) 0.0276(13) 0.0310(14) -0.0025(11) -0.0075(11) -0.0008(11)
C20 0.0260(14) 0.0359(15) 0.0332(15) -0.0044(12) -0.0105(11) -0.0080(12)
C21 0.0271(13) 0.0266(13) 0.0274(13) -0.0060(10) -0.0032(10) -0.0092(11)
C22 0.0204(12) 0.0231(12) 0.0184(11) -0.0052(9) 0.0036(9) -0.0063(10)
C23 0.0234(13) 0.0231(12) 0.0347(14) -0.0075(11) -0.0046(11) 0.0013(10)
C24 0.0218(12) 0.0203(11) 0.0196(11) -0.0061(9) 0.0038(9) -0.0060(9)
C25 0.0278(14) 0.0246(12) 0.0280(13) -0.0044(10) -0.0038(10) -0.0100(11)
C26 0.0291(14) 0.0334(14) 0.0307(14) -0.0124(12) 0.0019(11) -0.0082(12)
C27 0.0315(15) 0.0485(18) 0.0350(16) -0.0189(14) 0.0071(12) -0.0162(13)
C28 0.0432(18) 0.057(2) 0.0276(15) -0.0100(14) 0.0079(13) -0.0284(16)
C29 0.0454(18) 0.0351(15) 0.0278(14) 0.0007(12) -0.0057(13) -0.0188(14)
C30 0.0246(13) 0.0238(13) 0.0346(14) -0.0107(11) 0.0023(11) -0.0015(10)
C31 0.0326(15) 0.0225(13) 0.0347(15) -0.0083(11) -0.0011(12) 0.0000(11)
C32 0.056(2) 0.0244(14) 0.049(2) -0.0094(13) -0.0006(16) 0.0077(14)
C33 0.074(3) 0.0266(15) 0.054(2) -0.0168(15) 0.0010(19) 0.0157(16)
C34 0.050(2) 0.0355(16) 0.0403(17) -0.0187(14) 0.0066(14) 0.0034(14)
S5 0.0195(3) 0.0261(3) 0.0338(4) -0.0061(3) -0.0017(3) -0.0005(2)
O1 0.0259(10) 0.0341(11) 0.0661(15) -0.0176(11) 0.0004(10) -0.0088(9)
O2 0.0349(12) 0.0501(13) 0.0345(12) -0.0054(10) -0.0045(9) 0.0053(10)
O3 0.0215(10) 0.0456(12) 0.0402(12) -0.0107(10) 0.0011(8) 0.0007(9)
C35 0.0292(15) 0.0283(14) 0.0472(18) -0.0053(13) -0.0047(13) -0.0029(12)
F1 0.0595(14) 0.0359(11) 0.130(2) -0.0179(13) -0.0216(14) -0.0164(10)
F2 0.0590(13) 0.0531(13) 0.0463(12) 0.0069(10) -0.0104(10) 0.0133(10)
F3 0.0482(12) 0.0390(10) 0.0663(14) -0.0136(10) 0.0069(10) 0.0132(9)
S6 0.0385(4) 0.0288(3) 0.0254(3) -0.0054(3) -0.0052(3) -0.0057(3)
O4 0.081(2) 0.0522(16) 0.0622(17) -0.0320(14) -0.0191(15) 0.0162(14)
O5 0.0445(13) 0.0562(15) 0.0420(13) -0.0064(11) 0.0025(10) -0.0248(12)
O6 0.0521(14) 0.0507(14) 0.0349(12) 0.0096(10) -0.0128(10) -0.0164(12)
C36 0.0323(15) 0.0399(16) 0.0339(15) -0.0097(13) -0.0003(12) -0.0060(13)
F4 0.0550(14) 0.0608(14) 0.113(2) -0.0524(15) -0.0253(13) -0.0012(11)
F5 0.0337(11) 0.0978(18) 0.0549(13) -0.0133(12) 0.0005(9) -0.0230(11)
F6 0.0759(15) 0.0726(15) 0.0380(11) 0.0021(10) -0.0235(10) -0.0241(13)
N7 0.071(2) 0.120(3) 0.0374(18) 0.0017(19) -0.0008(16) -0.059(2)
C37 0.0372(18) 0.054(2) 0.0407(19) -0.0069(15) 0.0021(14) -0.0221(15)
C38 0.060(2) 0.0434(18) 0.0360(17) -0.0097(14) -0.0001(15) -0.0145(16)
N8 0.067(2) 0.083(3) 0.0495(19) -0.0246(18) 0.0094(16) -0.045(2)
C39 0.0362(18) 0.064(2) 0.047(2) -0.0290(18) 0.0038(15) -0.0188(16)
C40 0.053(2) 0.084(3) 0.043(2) -0.018(2) -0.0019(17) -0.008(2)

loop_
_atom_type_symbol
_atom_type_description
_atom_type_scat_dispersion_real
_atom_type_scat_dispersion_imag
_atom_type_scat_source
C C 0.0033 0.0016 'International Tables Vol C Tables 4.2.6.8 and 6.1.1.4'
H H 0.0000 0.0000 'International Tables Vol C Tables 4.2.6.8 and 6.1.1.4'
F F 0.0171 0.0103 'International Tables Vol C Tables 4.2.6.8 and 6.1.1.4'
N N 0.0061 0.0033 'International Tables Vol C Tables 4.2.6.8 and 6.1.1.4'
O O 0.0106 0.0060 'International Tables Vol C Tables 4.2.6.8 and 6.1.1.4'
Pd Pd -0.9988 1.0072 'International Tables Vol C Tables 4.2.6.8 and 6.1.1.4'
S S 0.1246 0.1234 'International Tables Vol C Tables 4.2.6.8 and 6.1.1.4'

loop_
_geom_angle_atom_site_label_1
_geom_angle_atom_site_label_2
_geom_angle_atom_site_label_3
_geom_angle
N6 Pd1 C24 85.54(9)
N6 Pd1 N1 172.03(8)
C24 Pd1 N1 94.09(9)
N6 Pd1 N2 97.07(8)
C24 Pd1 N2 170.32(9)
N1 Pd1 N2 84.61(8)
C7 Pd2 N3 85.18(9)
C7 Pd2 N4 92.76(9)
N3 Pd2 N4 173.97(8)
C7 Pd2 N5 177.29(9)
N3 Pd2 N5 96.25(8)
N4 Pd2 N5 86.04(8)
C8 S1 C6 107.78(12)
C13 S2 C7 98.67(12)
C25 S3 C23 109.32(12)
C30 S4 C24 99.22(12)
C5 N1 C1 120.1(2)
C5 N1 Pd1 124.93(16)
C1 N1 Pd1 114.97(16)
C8 N2 C9 118.3(2)
C8 N2 Pd1 129.29(18)
C9 N2 Pd1 111.97(17)
C13 N3 C14 117.4(2)
C13 N3 Pd2 118.11(17)
C14 N3 Pd2 124.41(18)
C18 N4 C22 120.7(2)
C18 N4 Pd2 115.67(16)
C22 N4 Pd2 123.65(16)
C25 N5 C26 118.0(2)
C25 N5 Pd2 126.77(18)
C26 N5 Pd2 115.18(18)
C31 N6 C30 118.3(2)
C31 N6 Pd1 122.61(18)
C30 N6 Pd1 119.04(17)
N1 C1 C2 121.5(2)
N1 C1 C6 117.1(2)
C2 C1 C6 121.4(2)
C3 C2 C1 118.8(2)
C2 C3 C4 119.7(2)
C3 C4 C5 119.6(2)
N1 C5 C4 120.1(2)
N1 C5 C7 116.5(2)
C4 C5 C7 123.4(2)
C1 C6 S1 113.30(18)
C5 C7 S2 110.05(17)
C5 C7 Pd2 114.27(16)
S2 C7 Pd2 108.81(12)
N2 C8 C12 121.2(2)
N2 C8 S1 124.4(2)
C12 C8 S1 114.4(2)
N2 C9 C10 123.2(2)
C9 C10 C11 118.3(3)
C12 C11 C10 119.1(3)
C11 C12 C8 119.9(3)
N3 C13 C17 122.8(2)
N3 C13 S2 117.85(19)
C17 C13 S2 119.3(2)
N3 C14 C15 122.8(3)
C14 C15 C16 119.1(3)
C17 C16 C15 119.2(3)
C16 C17 C13 118.6(3)
N4 C18 C19 121.3(2)
N4 C18 C23 116.5(2)
C19 C18 C23 122.3(2)
C18 C19 C20 119.0(2)
C21 C20 C19 119.4(2)
C20 C21 C22 120.2(2)
N4 C22 C21 119.4(2)
N4 C22 C24 116.2(2)
C21 C22 C24 124.3(2)
C18 C23 S3 114.41(19)
C22 C24 S4 110.92(18)
C22 C24 Pd1 113.62(16)
S4 C24 Pd1 111.16(12)
N5 C25 C29 121.8(3)
N5 C25 S3 124.4(2)
C29 C25 S3 113.7(2)
N5 C26 C27 122.6(3)
C28 C27 C26 118.0(3)
C29 C28 C27 120.3(3)
C28 C29 C25 119.1(3)
N6 C30 C34 121.4(3)
N6 C30 S4 118.62(19)
C34 C30 S4 119.9(2)
N6 C31 C32 122.6(3)
C31 C32 C33 118.3(3)
C34 C33 C32 119.8(3)
C33 C34 C30 119.6(3)
O2 S5 O1 115.07(15)
O2 S5 O3 115.11(13)
O1 S5 O3 114.89(13)
O2 S5 C35 104.13(15)
O1 S5 C35 102.63(13)
O3 S5 C35 102.52(14)
F1 C35 F2 107.5(3)
F1 C35 F3 108.1(3)
F2 C35 F3 106.4(3)
F1 C35 S5 112.5(2)
F2 C35 S5 110.8(2)
F3 C35 S5 111.2(2)
O4 S6 O6 115.94(17)
O4 S6 O5 115.55(18)
O6 S6 O5 113.51(15)
O4 S6 C36 103.30(16)
O6 S6 C36 103.56(14)
O5 S6 C36 102.52(14)
F6 C36 F5 107.2(3)
F6 C36 F4 106.5(3)
F5 C36 F4 106.4(3)
F6 C36 S6 112.1(2)
F5 C36 S6 112.6(2)
F4 C36 S6 111.6(2)
N7 C37 C38 178.5(4)
N8 C39 C40 178.6(5)

loop_
_geom_bond_atom_site_label_1
_geom_bond_atom_site_label_2
_geom_bond_distance
Pd1 N6 2.037(2)
Pd1 C24 2.045(2)
Pd1 N1 2.055(2)
Pd1 N2 2.136(2)
Pd2 C7 2.038(2)
Pd2 N3 2.045(2)
Pd2 N4 2.046(2)
Pd2 N5 2.128(2)
S1 C8 1.764(3)
S1 C6 1.824(3)
S2 C13 1.743(3)
S2 C7 1.817(2)
S3 C25 1.762(3)
S3 C23 1.820(3)
S4 C30 1.734(3)
S4 C24 1.810(3)
N1 C5 1.351(3)
N1 C1 1.361(3)
N2 C8 1.340(3)
N2 C9 1.360(3)
N3 C13 1.348(3)
N3 C14 1.357(3)
N4 C18 1.353(3)
N4 C22 1.359(3)
N5 C25 1.340(3)
N5 C26 1.366(4)
N6 C31 1.352(3)
N6 C30 1.352(3)
C1 C2 1.383(4)
C1 C6 1.495(3)
C2 C3 1.380(4)
C3 C4 1.387(4)
C4 C5 1.395(3)
C5 C7 1.484(3)
C8 C12 1.403(4)
C9 C10 1.377(4)
C10 C11 1.390(4)
C11 C12 1.373(4)
C13 C17 1.392(4)
C14 C15 1.379(4)
C15 C16 1.384(4)
C16 C17 1.382(4)
C18 C19 1.382(4)
C18 C23 1.500(4)
C19 C20 1.390(4)
C20 C21 1.377(4)
C21 C22 1.398(4)
C22 C24 1.479(3)
C25 C29 1.404(4)
C26 C27 1.388(4)
C27 C28 1.383(5)
C28 C29 1.364(5)
C30 C34 1.397(4)
C31 C32 1.381(4)
C32 C33 1.393(5)
C33 C34 1.355(5)
S5 O2 1.437(2)
S5 O1 1.439(2)
S5 O3 1.441(2)
S5 C35 1.826(3)
C35 F1 1.317(4)
C35 F2 1.326(4)
C35 F3 1.336(4)
S6 O4 1.424(3)
S6 O6 1.434(2)
S6 O5 1.437(2)
S6 C36 1.823(3)
C36 F6 1.321(4)
C36 F5 1.329(4)
C36 F4 1.331(4)
N7 C37 1.125(4)
C37 C38 1.446(5)
N8 C39 1.124(5)
C39 C40 1.464(6)

loop_
_geom_torsion_atom_site_label_1
_geom_torsion_atom_site_label_2
_geom_torsion_atom_site_label_3
_geom_torsion_atom_site_label_4
_geom_torsion
N6 Pd1 N1 C5 -155.6(5)
C24 Pd1 N1 C5 -68.6(2)
N2 Pd1 N1 C5 101.8(2)
N6 Pd1 N1 C1 22.5(7)
C24 Pd1 N1 C1 109.50(18)
N2 Pd1 N1 C1 -80.12(17)
N6 Pd1 N2 C8 -112.3(2)
C24 Pd1 N2 C8 142.6(5)
N1 Pd1 N2 C8 59.9(2)
N6 Pd1 N2 C9 75.95(18)
C24 Pd1 N2 C9 -29.2(6)
N1 Pd1 N2 C9 -111.88(18)
C7 Pd2 N3 C13 -20.02(19)
N4 Pd2 N3 C13 50.3(8)
N5 Pd2 N3 C13 162.29(18)
C7 Pd2 N3 C14 162.7(2)
N4 Pd2 N3 C14 -127.0(7)
N5 Pd2 N3 C14 -15.0(2)
C7 Pd2 N4 C18 105.91(18)
N3 Pd2 N4 C18 36.0(8)
N5 Pd2 N4 C18 -76.52(18)
C7 Pd2 N4 C22 -74.39(19)
N3 Pd2 N4 C22 -144.3(7)
N5 Pd2 N4 C22 103.18(19)
C7 Pd2 N5 C25 130.5(18)
N3 Pd2 N5 C25 -107.7(2)
N4 Pd2 N5 C25 66.7(2)
C7 Pd2 N5 C26 -46.4(19)
N3 Pd2 N5 C26 75.41(19)
N4 Pd2 N5 C26 -110.20(19)
C24 Pd1 N6 C31 169.9(2)
N1 Pd1 N6 C31 -102.5(6)
N2 Pd1 N6 C31 -0.8(2)
C24 Pd1 N6 C30 -13.4(2)
N1 Pd1 N6 C30 74.2(6)
N2 Pd1 N6 C30 175.93(19)
C5 N1 C1 C2 3.6(4)
Pd1 N1 C1 C2 -174.57(19)
C5 N1 C1 C6 -174.3(2)
Pd1 N1 C1 C6 7.5(3)
N1 C1 C2 C3 -1.7(4)
C6 C1 C2 C3 176.1(2)
C1 C2 C3 C4 -1.4(4)
C2 C3 C4 C5 2.6(4)
C1 N1 C5 C4 -2.3(3)
Pd1 N1 C5 C4 175.70(18)
C1 N1 C5 C7 179.9(2)
Pd1 N1 C5 C7 -2.1(3)
C3 C4 C5 N1 -0.8(4)
C3 C4 C5 C7 176.9(2)
N1 C1 C6 S1 87.1(2)
C2 C1 C6 S1 -90.8(3)
C8 S1 C6 C1 -55.3(2)
N1 C5 C7 S2 -142.88(18)
C4 C5 C7 S2 39.4(3)
N1 C5 C7 Pd2 94.4(2)
C4 C5 C7 Pd2 -83.4(3)
C13 S2 C7 C5 -158.78(17)
C13 S2 C7 Pd2 -32.87(14)
N3 Pd2 C7 C5 153.41(18)
N4 Pd2 C7 C5 -20.91(18)
N5 Pd2 C7 C5 -84.6(19)
N3 Pd2 C7 S2 29.99(12)
N4 Pd2 C7 S2 -144.33(12)
N5 Pd2 C7 S2 152.0(18)
C9 N2 C8 C12 -2.9(4)
Pd1 N2 C8 C12 -174.27(18)
C9 N2 C8 S1 179.54(19)
Pd1 N2 C8 S1 8.2(3)
C6 S1 C8 N2 -22.7(2)
C6 S1 C8 C12 159.65(19)
C8 N2 C9 C10 2.0(4)
Pd1 N2 C9 C10 174.8(2)
N2 C9 C10 C11 0.4(4)
C9 C10 C11 C12 -1.8(4)
C10 C11 C12 C8 1.0(4)
N2 C8 C12 C11 1.5(4)
S1 C8 C12 C11 179.3(2)
C14 N3 C13 C17 0.5(4)
Pd2 N3 C13 C17 -177.0(2)
C14 N3 C13 S2 179.12(19)
Pd2 N3 C13 S2 1.7(3)
C7 S2 C13 N3 20.2(2)
C7 S2 C13 C17 -161.1(2)
C13 N3 C14 C15 -2.2(4)
Pd2 N3 C14 C15 175.1(2)
N3 C14 C15 C16 2.0(4)
C14 C15 C16 C17 0.1(4)
C15 C16 C17 C13 -1.8(4)
N3 C13 C17 C16 1.5(4)
S2 C13 C17 C16 -177.1(2)
C22 N4 C18 C19 -0.2(4)
Pd2 N4 C18 C19 179.5(2)
C22 N4 C18 C23 179.6(2)
Pd2 N4 C18 C23 -0.7(3)
N4 C18 C19 C20 -0.1(4)
C23 C18 C19 C20 -179.8(3)
C18 C19 C20 C21 0.5(4)
C19 C20 C21 C22 -0.8(4)
C18 N4 C22 C21 -0.1(3)
Pd2 N4 C22 C21 -179.74(18)
C18 N4 C22 C24 -177.5(2)
Pd2 N4 C22 C24 2.8(3)
C20 C21 C22 N4 0.5(4)
C20 C21 C22 C24 177.7(2)
N4 C18 C23 S3 89.3(3)
C19 C18 C23 S3 -91.0(3)
C25 S3 C23 C18 -50.4(2)
N4 C22 C24 S4 -140.51(18)
C21 C22 C24 S4 42.2(3)
N4 C22 C24 Pd1 93.4(2)
C21 C22 C24 Pd1 -83.9(3)
C30 S4 C24 C22 -152.80(18)
C30 S4 C24 Pd1 -25.36(15)
N6 Pd1 C24 C22 148.31(18)
N1 Pd1 C24 C22 -23.71(18)
N2 Pd1 C24 C22 -105.6(5)
N6 Pd1 C24 S4 22.35(13)
N1 Pd1 C24 S4 -149.67(13)
N2 Pd1 C24 S4 128.5(5)
C26 N5 C25 C29 -3.9(4)
Pd2 N5 C25 C29 179.26(19)
C26 N5 C25 S3 178.2(2)
Pd2 N5 C25 S3 1.4(3)
C23 S3 C25 N5 -23.1(3)
C23 S3 C25 C29 158.8(2)
C25 N5 C26 C27 4.1(4)
Pd2 N5 C26 C27 -178.8(2)
N5 C26 C27 C28 -1.4(4)
C26 C27 C28 C29 -1.3(4)
C27 C28 C29 C25 1.4(4)
N5 C25 C29 C28 1.3(4)
S3 C25 C29 C28 179.4(2)
C31 N6 C30 C34 -1.7(4)
Pd1 N6 C30 C34 -178.5(2)
C31 N6 C30 S4 175.8(2)
Pd1 N6 C30 S4 -1.0(3)
C24 S4 C30 N6 16.9(2)
C24 S4 C30 C34 -165.5(2)
C30 N6 C31 C32 -0.1(4)
Pd1 N6 C31 C32 176.6(2)
N6 C31 C32 C33 1.0(5)
C31 C32 C33 C34 0.1(6)
C32 C33 C34 C30 -1.8(6)
N6 C30 C34 C33 2.7(5)
S4 C30 C34 C33 -174.8(3)
O2 S5 C35 F1 56.9(3)
O1 S5 C35 F1 177.2(2)
O3 S5 C35 F1 -63.4(3)
O2 S5 C35 F2 177.3(2)
O1 S5 C35 F2 -62.4(2)
O3 S5 C35 F2 57.1(2)
O2 S5 C35 F3 -64.6(2)
O1 S5 C35 F3 55.7(3)
O3 S5 C35 F3 175.2(2)
O4 S6 C36 F6 62.1(3)
O6 S6 C36 F6 -176.6(2)
O5 S6 C36 F6 -58.3(3)
O4 S6 C36 F5 -58.8(3)
O6 S6 C36 F5 62.5(3)
O5 S6 C36 F5 -179.3(2)
O4 S6 C36 F4 -178.4(3)
O6 S6 C36 F4 -57.1(3)
O5 S6 C36 F4 61.2(3)
